data_7230206
loop_
_publ_author_name
'Nugraha, Yuda Prasetya'
'Uekusa, Hidehiro'

_publ_section_title
;
 Suppressed hydration in metoclopramide hydrochloride by salt
 cocrystallisation
;
_journal_issue 19
_journal_name_full CrystEngComm
_journal_page_first 2653
_journal_paper_doi 10.1039/C8CE00129D
_journal_volume 20
_journal_year 2018
_chemical_formula_moiety 'C14 H23 Cl N3 O2, 0.5(C2 H2 O4), Cl'
_chemical_formula_sum 'C15 H24 Cl2 N3 O4'
_chemical_formula_weight 381.27
_chemical_melting_point 416
_chemical_name_common 'Metoclopramide hydrochloride oxalic acid'
_chemical_name_systematic '4-Amino-5-chloro-N-(2-(diethylamino)ethyl)-2-methoxybenzamide hydrochloride oxalic acid'
_space_group_crystal_system orthorhombic
_space_group_IT_number 61
_space_group_name_Hall '-P 2ac 2ab'
_space_group_name_H-M_alt 'P b c a'
_symmetry_space_group_name_Hall '-P 2ac 2ab'
_symmetry_space_group_name_H-M 'P b c a'
_atom_sites_solution_hydrogens mixed
_audit_creation_method SHELXL-2017/1
_audit_update_record
;
2017-11-14 deposited with the CCDC.
2018-02-28 downloaded from the CCDC.
;
_cell_angle_alpha 90
_cell_angle_beta 90
_cell_angle_gamma 90
_cell_formula_units_Z 8
_cell_length_a 7.5270(4)
_cell_length_b 14.1483(9)
_cell_length_c 34.3682(19)
_cell_measurement_reflns_used 32557
_cell_measurement_temperature 93(2)
_cell_measurement_theta_max 27.457
_cell_measurement_theta_min 3.114
_cell_volume 3660.0(4)
_computing_cell_refinement 'RAPID-AUTO (Rigaku, 2009)'
_computing_data_collection 'RAPID-AUTO (Rigaku, 2009)'
_computing_data_reduction 'RAPID-AUTO (Rigaku, 2009)'
_computing_molecular_graphics 'ORTEP-3 (Farrugia, 2008)'
_computing_structure_refinement 'SHELXL-2017/1 (Sheldrick, 2015)'
_computing_structure_solution 'SHELXT 2014/5 (Sheldrick, 2015)'
_diffrn_ambient_temperature 93(2)
_diffrn_detector_area_resol_mean 10.0
_diffrn_measured_fraction_theta_full 0.998
_diffrn_measured_fraction_theta_max 0.995
_diffrn_measurement_device_type 'RIGAKU R-AXIS RAPID'
_diffrn_measurement_method \wscan
_diffrn_radiation_type MoK\a
_diffrn_radiation_wavelength 0.71075
_diffrn_reflns_av_R_equivalents 0.0550
_diffrn_reflns_av_unetI/netI 0.0316
_diffrn_reflns_Laue_measured_fraction_full 0.998
_diffrn_reflns_Laue_measured_fraction_max 0.995
_diffrn_reflns_limit_h_max 9
_diffrn_reflns_limit_h_min -9
_diffrn_reflns_limit_k_max 18
_diffrn_reflns_limit_k_min -16
_diffrn_reflns_limit_l_max 44
_diffrn_reflns_limit_l_min -44
_diffrn_reflns_number 32551
_diffrn_reflns_point_group_measured_fraction_full 0.998
_diffrn_reflns_point_group_measured_fraction_max 0.995
_diffrn_reflns_theta_full 25.242
_diffrn_reflns_theta_max 27.457
_diffrn_reflns_theta_min 3.114
_diffrn_source 'rotating anode X-ray'
_exptl_absorpt_coefficient_mu 0.379
_exptl_absorpt_correction_T_max 0.989
_exptl_absorpt_correction_T_min 0.765
_exptl_absorpt_correction_type multi-scan
_exptl_absorpt_process_details 'abscor, T.Higashi RIGAKU'
_exptl_crystal_colour colorless
_exptl_crystal_density_diffrn 1.384
_exptl_crystal_description plate
_exptl_crystal_F_000 1608
_exptl_crystal_recrystallization_method 'Re-crystallisation from solvent: acetone'
_exptl_crystal_size_max 0.242
_exptl_crystal_size_mid 0.212
_exptl_crystal_size_min 0.030
_refine_diff_density_max 0.518
_refine_diff_density_min -0.347
_refine_diff_density_rms 0.108
_refine_ls_extinction_method none
_refine_ls_goodness_of_fit_ref 1.123
_refine_ls_hydrogen_treatment mixed
_refine_ls_matrix_type full
_refine_ls_number_parameters 240
_refine_ls_number_reflns 4170
_refine_ls_number_restraints 0
_refine_ls_restrained_S_all 1.123
_refine_ls_R_factor_all 0.0488
_refine_ls_R_factor_gt 0.0384
_refine_ls_shift/su_max 0.001
_refine_ls_shift/su_mean 0.000
_refine_ls_structure_factor_coef Fsqd
_refine_ls_weighting_details 'w=1/[\s^2^(Fo^2^)+(0.0490P)^2^+0.6278P] where P=(Fo^2^+2Fc^2^)/3'
_refine_ls_weighting_scheme calc
_refine_ls_wR_factor_gt 0.0875
_refine_ls_wR_factor_ref 0.0928
_reflns_Friedel_coverage 0.000
_reflns_number_gt 3418
_reflns_number_total 4170
_reflns_threshold_expression 'I > 2\s(I)'
_cod_data_source_file c8ce00129d2.cif
_cod_data_source_block shelx_a
_cod_depositor_comments 'Adding full bibliography for 7230206--7230208.cif.'
_cod_database_code 7230206
_shelx_shelxl_version_number 2017/1
_shelx_space_group_comment
; 
The symmetry employed for this shelxl refinement is uniquely defined 
by the following loop, which should always be used as a source of 
symmetry information in preference to the above space-group names. 
They are only intended as comments. 
;
_shelx_estimated_absorpt_t_min 0.914
_shelx_estimated_absorpt_t_max 0.989

loop_
_space_group_symop_operation_xyz
'x, y, z'
'-x+1/2, -y, z+1/2'
'x+1/2, -y+1/2, -z'
'-x, y+1/2, -z+1/2'
'-x, -y, -z'
'x-1/2, y, -z-1/2'
'-x-1/2, y-1/2, z'
'x, -y-1/2, z-1/2'

loop_
_atom_site_label
_atom_site_type_symbol
_atom_site_fract_x
_atom_site_fract_y
_atom_site_fract_z
_atom_site_U_iso_or_equiv
_atom_site_adp_type
_atom_site_occupancy
_atom_site_site_symmetry_order
_atom_site_calc_flag
_atom_site_refinement_flags_posn
_atom_site_refinement_flags_adp
Cl1 Cl -0.10497(5) 0.48204(3) 0.15636(2) 0.01734(11) Uani 1 1 d . .
H1A H 0.081(3) 0.2364(16) 0.1809(6) 0.022(5) Uiso 1 1 d . .
H1B H 0.060(3) 0.3171(15) 0.1548(6) 0.022(5) Uiso 1 1 d . .
O1 O -0.02415(16) 0.32479(8) 0.31399(3) 0.0155(2) Uani 1 1 d . .
O2 O -0.16039(16) 0.60676(8) 0.29792(3) 0.0184(3) Uani 1 1 d . .
H2 H -0.132(3) 0.4326(17) 0.3467(6) 0.027(6) Uiso 1 1 d . .
N1 N 0.02346(19) 0.28683(10) 0.17473(4) 0.0151(3) Uani 1 1 d . .
N2 N -0.14334(19) 0.48899(10) 0.34201(4) 0.0141(3) Uani 1 1 d . .
N3 N 0.02307(18) 0.65730(9) 0.41918(4) 0.0122(3) Uani 1 1 d . .
H3 H -0.066(3) 0.6956(15) 0.4148(5) 0.018(5) Uiso 1 1 d . .
C1 C -0.0162(2) 0.34166(11) 0.20664(4) 0.0120(3) Uani 1 1 d . .
C2 C -0.0791(2) 0.43465(11) 0.20302(4) 0.0125(3) Uani 1 1 d . .
C3 C -0.1186(2) 0.48902(11) 0.23514(5) 0.0131(3) Uani 1 1 d . .
H3A H -0.159489 0.551953 0.231558 0.016 Uiso 1 1 calc R U
C4 C -0.0999(2) 0.45351(11) 0.27291(4) 0.0123(3) Uani 1 1 d . .
C5 C -0.0411(2) 0.35897(11) 0.27695(4) 0.0120(3) Uani 1 1 d . .
C6 C -0.0005(2) 0.30470(11) 0.24448(4) 0.0123(3) Uani 1 1 d . .
H6 H 0.038567 0.241402 0.247883 0.015 Uiso 1 1 calc R U
C7 C 0.0347(2) 0.22915(11) 0.31910(5) 0.0152(3) Uani 1 1 d . .
H7A H 0.032696 0.213065 0.346829 0.023 Uiso 1 1 calc R U
H7B H 0.156018 0.222644 0.309103 0.023 Uiso 1 1 calc R U
H7C H -0.044442 0.186396 0.304849 0.023 Uiso 1 1 calc R U
C8 C -0.1362(2) 0.52158(11) 0.30512(4) 0.0129(3) Uani 1 1 d . .
C9 C -0.1613(2) 0.55279(11) 0.37492(4) 0.0141(3) Uani 1 1 d . .
H9A H -0.218374 0.519685 0.397009 0.017 Uiso 1 1 calc R U
H9B H -0.236260 0.607545 0.367678 0.017 Uiso 1 1 calc R U
C10 C 0.0246(2) 0.58638(11) 0.38653(4) 0.0134(3) Uani 1 1 d . .
H10A H 0.096201 0.530997 0.394538 0.016 Uiso 1 1 calc R U
H10B H 0.082877 0.615059 0.363564 0.016 Uiso 1 1 calc R U
C11 C 0.1876(2) 0.71896(11) 0.41833(5) 0.0148(3) Uani 1 1 d . .
H11A H 0.172197 0.771561 0.437023 0.018 Uiso 1 1 calc R U
H11B H 0.200154 0.746757 0.392034 0.018 Uiso 1 1 calc R U
C12 C 0.3562(2) 0.66557(12) 0.42834(5) 0.0186(3) Uani 1 1 d . .
H12A H 0.349737 0.643244 0.455297 0.028 Uiso 1 1 calc R U
H12B H 0.458789 0.707625 0.425374 0.028 Uiso 1 1 calc R U
H12C H 0.369121 0.611347 0.410825 0.028 Uiso 1 1 calc R U
C13 C -0.0093(2) 0.61045(11) 0.45789(4) 0.0156(3) Uani 1 1 d . .
H13A H 0.089089 0.565919 0.463300 0.019 Uiso 1 1 calc R U
H13B H -0.120593 0.573316 0.456402 0.019 Uiso 1 1 calc R U
C14 C -0.0235(2) 0.68027(12) 0.49130(5) 0.0191(3) Uani 1 1 d . .
H14A H -0.058735 0.646739 0.515025 0.029 Uiso 1 1 calc R U
H14B H -0.112830 0.728315 0.485024 0.029 Uiso 1 1 calc R U
H14C H 0.091813 0.710818 0.495397 0.029 Uiso 1 1 calc R U
O3 O -0.17051(15) 0.94567(8) 0.47381(4) 0.0183(3) Uani 1 1 d . .
O4 O 0.12581(17) 0.93201(9) 0.46783(4) 0.0275(3) Uani 1 1 d . .
C15 C -0.0044(2) 0.96410(11) 0.48297(5) 0.0154(3) Uani 1 1 d . .
H3B H -0.175(3) 0.9045(19) 0.4537(8) 0.046(7) Uiso 1 1 d . .
Cl2 Cl -0.25605(5) 0.81646(3) 0.40917(2) 0.01442(10) Uani 1 1 d . .

loop_
_atom_site_aniso_label
_atom_site_aniso_U_11
_atom_site_aniso_U_22
_atom_site_aniso_U_33
_atom_site_aniso_U_23
_atom_site_aniso_U_13
_atom_site_aniso_U_12
Cl1 0.0212(2) 0.0182(2) 0.01260(18) 0.00335(14) -0.00189(15) 0.00378(15)
O1 0.0246(6) 0.0109(5) 0.0109(5) 0.0006(4) 0.0004(5) 0.0030(4)
O2 0.0262(6) 0.0102(5) 0.0189(6) -0.0011(4) 0.0027(5) 0.0013(5)
N1 0.0199(7) 0.0128(7) 0.0125(6) 0.0003(5) 0.0021(6) 0.0012(6)
N2 0.0187(7) 0.0091(7) 0.0145(7) -0.0029(5) 0.0014(5) -0.0012(5)
N3 0.0121(6) 0.0116(6) 0.0130(6) -0.0013(5) 0.0009(5) -0.0005(5)
C1 0.0096(7) 0.0131(7) 0.0132(7) -0.0005(6) 0.0005(6) -0.0019(6)
C2 0.0120(7) 0.0142(8) 0.0113(7) 0.0029(5) -0.0013(6) -0.0005(6)
C3 0.0121(7) 0.0104(7) 0.0169(7) 0.0010(6) -0.0004(6) 0.0002(5)
C4 0.0108(7) 0.0121(7) 0.0141(7) -0.0020(6) 0.0010(6) -0.0021(6)
C5 0.0112(7) 0.0123(7) 0.0125(7) 0.0019(5) -0.0009(6) -0.0020(6)
C6 0.0131(7) 0.0088(7) 0.0150(7) -0.0008(5) 0.0003(6) 0.0004(6)
C7 0.0194(8) 0.0118(8) 0.0145(7) 0.0019(6) -0.0013(6) 0.0014(6)
C8 0.0107(7) 0.0127(7) 0.0152(7) -0.0018(6) 0.0012(6) -0.0017(6)
C9 0.0165(8) 0.0131(7) 0.0128(7) -0.0033(6) 0.0014(6) -0.0011(6)
C10 0.0144(7) 0.0133(7) 0.0125(7) -0.0036(6) 0.0016(6) 0.0010(6)
C11 0.0145(8) 0.0137(7) 0.0162(7) -0.0007(6) 0.0023(6) -0.0050(6)
C12 0.0154(8) 0.0216(9) 0.0188(8) -0.0021(6) 0.0010(7) -0.0028(6)
C13 0.0171(8) 0.0167(8) 0.0130(7) 0.0014(6) 0.0014(6) -0.0028(6)
C14 0.0183(8) 0.0236(9) 0.0153(8) -0.0025(6) 0.0017(7) 0.0003(7)
O3 0.0156(6) 0.0193(6) 0.0199(6) -0.0058(5) -0.0027(5) 0.0007(5)
O4 0.0188(6) 0.0263(7) 0.0375(8) -0.0167(6) 0.0010(6) 0.0007(5)
C15 0.0176(8) 0.0112(7) 0.0174(8) -0.0002(6) -0.0022(7) 0.0009(6)
Cl2 0.01556(19) 0.01408(19) 0.01360(18) -0.00064(13) -0.00012(14) 0.00023(13)

loop_
_atom_type_symbol
_atom_type_description
_atom_type_scat_dispersion_real
_atom_type_scat_dispersion_imag
_atom_type_scat_source
C C 0.0033 0.0016 'International Tables Vol C Tables 4.2.6.8 and 6.1.1.4'
Cl Cl 0.1484 0.1585 'International Tables Vol C Tables 4.2.6.8 and 6.1.1.4'
N N 0.0061 0.0033 'International Tables Vol C Tables 4.2.6.8 and 6.1.1.4'
O O 0.0106 0.0060 'International Tables Vol C Tables 4.2.6.8 and 6.1.1.4'
H H 0.0000 0.0000 'International Tables Vol C Tables 4.2.6.8 and 6.1.1.4'

loop_
_geom_angle_atom_site_label_1
_geom_angle_atom_site_label_2
_geom_angle_atom_site_label_3
_geom_angle
_geom_angle_site_symmetry_3
C5 O1 C7 118.44(12) .
C1 N1 H1A 112.4(14) .
C1 N1 H1B 115.2(14) .
H1A N1 H1B 117(2) .
C8 N2 C9 121.50(14) .
C8 N2 H2 120.9(16) .
C9 N2 H2 117.5(16) .
C10 N3 C13 111.48(12) .
C10 N3 C11 111.29(12) .
C13 N3 C11 113.76(12) .
C10 N3 H3 106.8(13) .
C13 N3 H3 107.5(13) .
C11 N3 H3 105.5(13) .
N1 C1 C2 122.07(14) .
N1 C1 C6 120.60(14) .
C2 C1 C6 117.30(14) .
C3 C2 C1 121.67(14) .
C3 C2 Cl1 119.76(12) .
C1 C2 Cl1 118.57(12) .
C2 C3 C4 121.40(14) .
C2 C3 H3A 119.3 .
C4 C3 H3A 119.3 .
C3 C4 C5 117.50(14) .
C3 C4 C8 115.97(14) .
C5 C4 C8 126.46(14) .
O1 C5 C6 122.14(14) .
O1 C5 C4 117.03(13) .
C6 C5 C4 120.82(14) .
C5 C6 C1 121.27(14) .
C5 C6 H6 119.4 .
C1 C6 H6 119.4 .
O1 C7 H7A 109.5 .
O1 C7 H7B 109.5 .
H7A C7 H7B 109.5 .
O1 C7 H7C 109.5 .
H7A C7 H7C 109.5 .
H7B C7 H7C 109.5 .
O2 C8 N2 120.79(14) .
O2 C8 C4 120.30(14) .
N2 C8 C4 118.91(14) .
N2 C9 C10 108.08(13) .
N2 C9 H9A 110.1 .
C10 C9 H9A 110.1 .
N2 C9 H9B 110.1 .
C10 C9 H9B 110.1 .
H9A C9 H9B 108.4 .
N3 C10 C9 113.22(12) .
N3 C10 H10A 108.9 .
C9 C10 H10A 108.9 .
N3 C10 H10B 108.9 .
C9 C10 H10B 108.9 .
H10A C10 H10B 107.7 .
N3 C11 C12 113.13(13) .
N3 C11 H11A 109.0 .
C12 C11 H11A 109.0 .
N3 C11 H11B 109.0 .
C12 C11 H11B 109.0 .
H11A C11 H11B 107.8 .
C11 C12 H12A 109.5 .
C11 C12 H12B 109.5 .
H12A C12 H12B 109.5 .
C11 C12 H12C 109.5 .
H12A C12 H12C 109.5 .
H12B C12 H12C 109.5 .
N3 C13 C14 113.13(13) .
N3 C13 H13A 109.0 .
C14 C13 H13A 109.0 .
N3 C13 H13B 109.0 .
C14 C13 H13B 109.0 .
H13A C13 H13B 107.8 .
C13 C14 H14A 109.5 .
C13 C14 H14B 109.5 .
H14A C14 H14B 109.5 .
C13 C14 H14C 109.5 .
H14A C14 H14C 109.5 .
H14B C14 H14C 109.5 .
C15 O3 H3B 110.3(17) .
O4 C15 O3 126.72(15) .
O4 C15 C15 122.74(19) 5_576
O3 C15 C15 110.53(17) 5_576

loop_
_geom_bond_atom_site_label_1
_geom_bond_atom_site_label_2
_geom_bond_distance
_geom_bond_site_symmetry_2
Cl1 C2 1.7488(16) .
O1 C5 1.3677(18) .
O1 C7 1.4347(19) .
O2 C8 1.244(2) .
N1 C1 1.376(2) .
N1 H1A 0.86(2) .
N1 H1B 0.85(2) .
N2 C8 1.350(2) .
N2 C9 1.4535(19) .
N2 H2 0.82(2) .
N3 C10 1.5055(19) .
N3 C13 1.5063(19) .
N3 C11 1.515(2) .
N3 H3 0.88(2) .
C1 C2 1.404(2) .
C1 C6 1.407(2) .
C2 C3 1.378(2) .
C3 C4 1.399(2) .
C3 H3A 0.9500 .
C4 C5 1.416(2) .
C4 C8 1.492(2) .
C5 C6 1.389(2) .
C6 H6 0.9500 .
C7 H7A 0.9800 .
C7 H7B 0.9800 .
C7 H7C 0.9800 .
C9 C10 1.531(2) .
C9 H9A 0.9900 .
C9 H9B 0.9900 .
C10 H10A 0.9900 .
C10 H10B 0.9900 .
C11 C12 1.517(2) .
C11 H11A 0.9900 .
C11 H11B 0.9900 .
C12 H12A 0.9800 .
C12 H12B 0.9800 .
C12 H12C 0.9800 .
C13 C14 1.518(2) .
C13 H13A 0.9900 .
C13 H13B 0.9900 .
C14 H14A 0.9800 .
C14 H14B 0.9800 .
C14 H14C 0.9800 .
O3 C15 1.316(2) .
O3 H3B 0.90(3) .
O4 C15 1.199(2) .
C15 C15 1.552(3) 5_576

loop_
_geom_hbond_atom_site_label_D
_geom_hbond_atom_site_label_H
_geom_hbond_atom_site_label_A
_geom_hbond_distance_DH
_geom_hbond_distance_HA
_geom_hbond_distance_DA
_geom_hbond_angle_DHA
_geom_hbond_site_symmetry_A
_geom_hbond_publ_flag
N1 H1A O2 0.86(2) 2.06(2) 2.9046(19) 165.7(19) 4_545 yes
N1 H1B Cl1 0.85(2) 2.64(2) 2.9936(15) 106.1(16) . yes
N1 H1B Cl2 0.85(2) 2.65(2) 3.3993(15) 147.5(18) 4_545 yes
N2 H2 O1 0.82(2) 2.06(2) 2.6701(18) 131(2) . yes
N2 H2 Cl2 0.82(2) 2.83(2) 3.4438(15) 133.2(19) 7 yes
N3 H3 Cl2 0.88(2) 2.24(2) 3.0988(14) 167.8(18) . yes
O3 H3B Cl2 0.90(3) 2.07(3) 2.9481(13) 165(2) . yes
C3 H3A O2 0.95 2.41 2.7439(19) 100.4 . yes
C7 H7C O2 0.98 2.50 3.386(2) 149.9 7 yes
C11 H11A O4 0.99 2.53 3.492(2) 164.3 . yes
C12 H12B Cl2 0.98 2.70 3.6754(17) 173.8 1_655 yes
C13 H13B O3 0.99 2.47 3.397(2) 156.2 7 yes

loop_
_geom_torsion_atom_site_label_1
_geom_torsion_atom_site_label_2
_geom_torsion_atom_site_label_3
_geom_torsion_atom_site_label_4
_geom_torsion
N1 C1 C2 C3 179.95(15)
C6 C1 C2 C3 2.1(2)
N1 C1 C2 Cl1 -0.7(2)
C6 C1 C2 Cl1 -178.61(11)
C1 C2 C3 C4 -0.8(2)
Cl1 C2 C3 C4 179.89(12)
C2 C3 C4 C5 -0.9(2)
C2 C3 C4 C8 176.28(14)
C7 O1 C5 C6 -1.1(2)
C7 O1 C5 C4 179.85(13)
C3 C4 C5 O1 -179.65(13)
C8 C4 C5 O1 3.5(2)
C3 C4 C5 C6 1.3(2)
C8 C4 C5 C6 -175.60(14)
O1 C5 C6 C1 -178.99(14)
C4 C5 C6 C1 0.0(2)
N1 C1 C6 C5 -179.61(14)
C2 C1 C6 C5 -1.7(2)
C9 N2 C8 O2 -6.4(2)
C9 N2 C8 C4 174.08(14)
C3 C4 C8 O2 -8.2(2)
C5 C4 C8 O2 168.74(15)
C3 C4 C8 N2 171.40(14)
C5 C4 C8 N2 -11.7(2)
C8 N2 C9 C10 -85.75(18)
C13 N3 C10 C9 76.56(16)
C11 N3 C10 C9 -155.26(13)
N2 C9 C10 N3 176.96(12)
C10 N3 C11 C12 -68.66(16)
C13 N3 C11 C12 58.28(17)
C10 N3 C13 C14 -176.34(13)
C11 N3 C13 C14 56.81(18)
